data_7103712
loop_
_publ_author_name
'Grosshans, Philippe'
'Jouaiti, Abdelaziz'
'Bulach, V\'eronique'
'Planeix, Jean-Marc'
'Hosseini, Mir Wais'
'Nicoud, Jean-Fran\,cois'

_publ_section_title
;
 Molecular tectonics: from enantiomerically pure sugars to
 enantiomerically pure triple stranded helical coordination network
;
_journal_coden_ASTM CHCOFS
_journal_issue 12
_journal_name_full
;
 Chemical Communications (Cambridge, United Kingdom)
;
_journal_page_first 1336
_journal_page_last 1337
_journal_paper_doi 10.1039/b303238h
_journal_year 2003
_chemical_compound_source 'Local laboratory'
_chemical_formula_moiety 'C18 H16 Cl2 Hg N2 O6 '
_chemical_formula_sum 'C18 H16 Cl2 Hg N2 O6'
_chemical_formula_weight 627.830
_space_group_IT_number 19
_symmetry_cell_setting orthorhombic
_symmetry_space_group_name_Hall 'P 2ac 2ab'
_symmetry_space_group_name_H-M 'P 21 21 21'
_audit_creation_method maXus
_cell_angle_alpha 90.00
_cell_angle_beta 90.00
_cell_angle_gamma 90.00
_cell_formula_units_Z 4
_cell_length_a 8.98190(10)
_cell_length_b 13.5846(2)
_cell_length_c 16.3968(2)
_cell_measurement_temperature 173
_cell_volume 2000.66(4)
_computing_data_collection KappaCCD
_computing_data_reduction 'Denzo and Scalepak (Otwinowski & Minor, 1997)'
_computing_structure_refinement 'SHELXL-97 (Sheldrick, 1997)'
_diffrn_measured_fraction_theta_full 0.999
_diffrn_measured_fraction_theta_max 0.999
_diffrn_measurement_device KappaCCD
_diffrn_radiation_source 'fine-focus sealed tube'
_diffrn_radiation_type ' MoK\a'
_diffrn_radiation_wavelength_id all
_diffrn_reflns_av_R_equivalents 0.0459
_diffrn_reflns_av_sigmaI/netI 0.0420
_diffrn_reflns_limit_h_max 12
_diffrn_reflns_limit_h_min -9
_diffrn_reflns_limit_k_max 19
_diffrn_reflns_limit_k_min -18
_diffrn_reflns_limit_l_max 23
_diffrn_reflns_limit_l_min -22
_diffrn_reflns_number 18220
_diffrn_reflns_theta_full 30.00
_diffrn_reflns_theta_max 30.00
_diffrn_reflns_theta_min 2.59
_exptl_absorpt_coefficient_mu 7.998
_exptl_absorpt_correction_T_max 0.221
_exptl_absorpt_correction_T_min 0.161
_exptl_absorpt_correction_type multi-scan
_exptl_absorpt_process_details
;
multi-scan from symmetry-related measurements
Sortav (Blessing 1995)
;
_exptl_crystal_colour Colourless
_exptl_crystal_density_diffrn 2.084
_exptl_crystal_density_method 'not measured'
_exptl_crystal_description prism
_exptl_crystal_F_000 1200
_exptl_crystal_size_max 0.30
_exptl_crystal_size_mid 0.28
_exptl_crystal_size_min 0.20
_refine_diff_density_max 0.991
_refine_diff_density_min -0.812
_refine_diff_density_rms 0.098
_refine_ls_abs_structure_details 'Flack H D (1983), Acta Cryst. A39, 876-881'
_refine_ls_abs_structure_Flack -0.014(5)
_refine_ls_extinction_method none
_refine_ls_goodness_of_fit_ref 1.046
_refine_ls_hydrogen_treatment mixed
_refine_ls_matrix_type full
_refine_ls_number_parameters 262
_refine_ls_number_reflns 5820
_refine_ls_number_restraints 0
_refine_ls_restrained_S_all 1.046
_refine_ls_R_factor_all 0.0302
_refine_ls_R_factor_gt 0.0262
_refine_ls_shift/su_max 0.003
_refine_ls_shift/su_mean 0.000
_refine_ls_structure_factor_coef Fsqd
_refine_ls_weighting_details 'calc w==1/[\s^2^(Fo^2^)+(0.0217P)^2^+0.7769P] where P==(Fo^2^+2Fc^2^)/3'
_refine_ls_weighting_scheme calc
_refine_ls_wR_factor_gt 0.0570
_refine_ls_wR_factor_ref 0.0582
_reflns_number_gt 5470
_reflns_number_total 5820
_reflns_threshold_expression >2sigma(I)
_cod_data_source_file b303238h.txt
_cod_data_source_block compound
_cod_depositor_comments
;
The following automatic conversions were performed:
'_symmetry_cell_setting' value 'Orthorhombic' changed to 'orthorhombic'
according to '/home/saulius/struct/CIF-dictionaries/cif_core.dic'
dictionary named 'cif_core.dic' version 2.4.1 from 2010-06-29.

Automatic conversion script
Id: cif_fix_enum 1527 2010-12-29 10:47:43Z saulius 
;
_cod_original_sg_symbol_H-M 'P 21 21 21    '
_cod_original_formula_sum 'C18 H16 Cl2 Hg N2 O6 '
_cod_database_code 7103712

loop_
_symmetry_equiv_pos_as_xyz
'x, y, z'
'-x+1/2, -y, z+1/2'
'x+1/2, -y+1/2, -z'
'-x, y+1/2, -z+1/2'

loop_
_atom_site_label
_atom_site_type_symbol
_atom_site_fract_x
_atom_site_fract_y
_atom_site_fract_z
_atom_site_U_iso_or_equiv
_atom_site_adp_type
_atom_site_occupancy
_atom_site_symmetry_multiplicity
_atom_site_calc_flag
_atom_site_refinement_flags
_atom_site_disorder_assembly
_atom_site_disorder_group
Hg1 Hg -0.095437(16) 0.100889(11) 0.535995(8) 0.02659(4) Uani 1 1 d . . .
Cl1 Cl -0.30600(11) 0.11733(8) 0.45513(6) 0.0337(2) Uani 1 1 d . . .
Cl2 Cl 0.11283(11) 0.08542(9) 0.61874(6) 0.0400(2) Uani 1 1 d . . .
O2 O 0.5144(3) 0.3450(2) 0.11939(18) 0.0278(6) Uani 1 1 d . . .
O1 O 0.8209(3) 0.2228(2) 0.10063(17) 0.0277(6) Uani 1 1 d . . .
O5 O 0.2881(3) 0.1638(2) 0.13455(16) 0.0324(6) Uani 1 1 d . . .
O6 O 1.0295(3) 0.4160(2) 0.04910(15) 0.0276(6) Uani 1 1 d . . .
O4 O 0.8238(3) 0.4141(2) 0.12679(15) 0.0244(6) Uani 1 1 d . . .
C5 C 0.7361(4) 0.3894(3) 0.0555(2) 0.0249(7) Uani 1 1 d . . .
O3 O 0.4898(3) 0.1820(2) 0.21522(15) 0.0266(6) Uani 1 1 d . . .
C12 C 0.3192(4) 0.1710(3) 0.3549(2) 0.0256(8) Uani 1 1 d . . .
C7 C 0.3432(4) 0.1729(3) 0.2007(2) 0.0237(7) Uani 1 1 d . . .
C4 C 0.7197(4) 0.2760(3) 0.0498(2) 0.0222(7) Uani 1 1 d . . .
C3 C 0.5614(4) 0.2568(3) 0.0813(2) 0.0212(7) Uani 1 1 d . . .
C14 C 1.0554(4) 0.4239(2) 0.1928(2) 0.0199(7) Uani 1 1 d . . .
C8 C 0.2555(4) 0.1742(3) 0.2783(2) 0.0228(7) Uani 1 1 d . . .
N1 N 0.0773(4) 0.1650(2) 0.41641(19) 0.0289(7) Uani 1 1 d . . .
C9 C 0.1010(5) 0.1758(3) 0.2711(2) 0.0260(7) Uani 1 1 d . . .
C2 C 0.5853(4) 0.1766(3) 0.1451(2) 0.0248(7) Uani 1 1 d . . .
C1 C 0.7431(4) 0.1963(3) 0.1735(2) 0.0268(8) Uani 1 1 d . . .
C13 C 0.9711(4) 0.4178(3) 0.1152(2) 0.0207(7) Uani 1 1 d . . .
C11 C 0.2257(5) 0.1661(3) 0.4220(2) 0.0281(8) Uani 1 1 d . . .
C18 C 1.2092(4) 0.4226(3) 0.1890(2) 0.0247(7) Uani 1 1 d . . .
N2 N 1.2274(4) 0.4274(3) 0.33419(19) 0.0284(7) Uani 1 1 d . . .
C6 C 0.5780(4) 0.4221(3) 0.0718(3) 0.0312(8) Uani 1 1 d . . .
C17 C 1.2909(5) 0.4242(3) 0.2603(2) 0.0281(8) Uani 1 1 d . . .
C15 C 0.9875(4) 0.4278(3) 0.2697(2) 0.0252(8) Uani 1 1 d . . .
C10 C 0.0182(4) 0.1719(3) 0.3421(2) 0.0276(8) Uani 1 1 d . . .
C16 C 1.0777(5) 0.4289(3) 0.3379(2) 0.0282(8) Uani 1 1 d . . .
H5 H 0.7769 0.4183 0.0055 0.030 Uiso 1 1 d R . .
H12 H 0.4221 0.1721 0.3612 0.031 Uiso 1 1 d R . .
H4 H 0.7292 0.2543 -0.0070 0.027 Uiso 1 1 d R . .
H3 H 0.4934 0.2361 0.0378 0.025 Uiso 1 1 d R . .
H9 H 0.0553 0.1793 0.2202 0.031 Uiso 1 1 d R . .
H2 H 0.5786 0.1113 0.1199 0.030 Uiso 1 1 d R . .
H1A H 0.7451 0.2497 0.2127 0.032 Uiso 1 1 d R . .
H1B H 0.7863 0.1380 0.1981 0.032 Uiso 1 1 d R . .
H11 H 0.2683 0.1638 0.4737 0.034 Uiso 1 1 d R . .
H18 H 1.2572 0.4208 0.1388 0.030 Uiso 1 1 d R . .
H6A H 0.5760 0.4840 0.1012 0.037 Uiso 1 1 d R . .
H6B H 0.5240 0.4299 0.0210 0.037 Uiso 1 1 d R . .
H17 H 1.3942 0.4227 0.2569 0.034 Uiso 1 1 d R . .
H15 H 0.8844 0.4292 0.2747 0.030 Uiso 1 1 d R . .
H10 H -0.0849 0.1747 0.3379 0.033 Uiso 1 1 d R . .
H16 H 1.0330 0.4307 0.3891 0.034 Uiso 1 1 d R . .

loop_
_atom_site_aniso_label
_atom_site_aniso_U_11
_atom_site_aniso_U_22
_atom_site_aniso_U_33
_atom_site_aniso_U_23
_atom_site_aniso_U_13
_atom_site_aniso_U_12
Hg1 0.02408(6) 0.03412(7) 0.02156(6) -0.00014(6) 0.00118(6) 0.00091(6)
Cl1 0.0248(4) 0.0499(6) 0.0265(4) -0.0004(4) -0.0016(4) -0.0006(4)
Cl2 0.0258(5) 0.0666(7) 0.0275(4) 0.0081(5) -0.0010(4) -0.0011(5)
O2 0.0179(13) 0.0316(14) 0.0340(15) 0.0007(12) 0.0053(11) 0.0045(11)
O1 0.0134(12) 0.0369(15) 0.0327(14) 0.0018(12) 0.0031(11) 0.0031(11)
O5 0.0228(14) 0.0516(18) 0.0227(13) -0.0010(12) -0.0012(12) -0.0066(14)
O6 0.0222(13) 0.0392(16) 0.0214(12) -0.0001(11) -0.0001(10) -0.0015(11)
O4 0.0183(12) 0.0327(15) 0.0224(12) 0.0022(11) -0.0001(9) -0.0028(11)
C5 0.0176(16) 0.037(2) 0.0203(15) 0.0054(15) -0.0043(12) -0.0037(16)
O3 0.0197(13) 0.0401(16) 0.0200(12) 0.0028(11) 0.0002(10) -0.0043(12)
C12 0.0199(18) 0.0317(19) 0.0252(17) 0.0038(15) -0.0028(14) -0.0034(15)
C7 0.0209(17) 0.0261(18) 0.0240(17) 0.0013(14) 0.0006(14) -0.0013(15)
C4 0.0141(15) 0.0338(18) 0.0186(16) -0.0012(13) 0.0011(13) 0.0006(14)
C3 0.0122(16) 0.0307(18) 0.0208(16) -0.0024(13) 0.0006(12) -0.0027(13)
C14 0.0216(17) 0.0200(16) 0.0182(15) 0.0007(12) -0.0011(12) 0.0004(12)
C8 0.0234(19) 0.0208(17) 0.0243(16) 0.0039(14) 0.0002(14) -0.0046(14)
N1 0.0285(18) 0.0348(16) 0.0233(14) 0.0058(12) 0.0021(13) -0.0047(15)
C9 0.0232(17) 0.0314(18) 0.0234(15) 0.0046(14) -0.0019(16) -0.0026(18)
C2 0.0195(17) 0.0288(17) 0.0263(16) -0.0009(13) 0.0022(16) -0.0044(16)
C1 0.0166(17) 0.0333(19) 0.0306(18) 0.0062(16) -0.0041(14) -0.0007(15)
C13 0.0171(16) 0.0219(18) 0.0230(16) -0.0003(13) 0.0014(13) -0.0018(13)
C11 0.028(2) 0.036(2) 0.0203(17) 0.0045(15) -0.0005(15) -0.0018(17)
C18 0.0218(17) 0.032(2) 0.0202(15) 0.0015(14) 0.0013(14) 0.0002(15)
N2 0.0285(17) 0.0373(18) 0.0194(14) 0.0005(13) -0.0024(13) -0.0012(14)
C6 0.0195(18) 0.0330(19) 0.041(2) 0.0062(16) -0.0050(16) 0.0009(16)
C17 0.0218(18) 0.037(2) 0.0258(17) 0.0023(15) -0.0010(15) 0.0002(16)
C15 0.0195(17) 0.035(2) 0.0208(16) -0.0002(14) 0.0031(14) 0.0000(15)
C10 0.0180(18) 0.040(2) 0.0249(18) 0.0050(16) 0.0044(14) -0.0016(16)
C16 0.028(2) 0.0371(19) 0.0193(15) -0.0042(14) 0.0028(15) -0.0006(17)

loop_
_atom_type_symbol
_atom_type_description
_atom_type_scat_dispersion_real
_atom_type_scat_dispersion_imag
_atom_type_scat_source
C C 0.0033 0.0016 'International Tables Vol C Tables 4.2.6.8 and 6.1.1.4'
H H 0.0000 0.0000 'International Tables Vol C Tables 4.2.6.8 and 6.1.1.4'
O O 0.0106 0.0060 'International Tables Vol C Tables 4.2.6.8 and 6.1.1.4'
N N 0.0061 0.0033 'International Tables Vol C Tables 4.2.6.8 and 6.1.1.4'
Hg Hg -2.3894 9.2266 'International Tables Vol C Tables 4.2.6.8 and 6.1.1.4'
Cl Cl 0.1484 0.1585 'International Tables Vol C Tables 4.2.6.8 and 6.1.1.4'

loop_
_diffrn_radiation_wavelength
0.71073

loop_
_geom_angle_atom_site_label_1
_geom_angle_atom_site_label_2
_geom_angle_atom_site_label_3
_geom_angle
_geom_angle_site_symmetry_1
_geom_angle_site_symmetry_3
_geom_angle_publ_flag
Cl2 Hg1 Cl1 179.03(4) . . ?
Cl2 Hg1 N1 89.46(8) . . ?
Cl1 Hg1 N1 91.30(8) . . ?
Cl2 Hg1 N2 90.08(8) . 3_356 ?
Cl1 Hg1 N2 89.06(8) . 3_356 ?
N1 Hg1 N2 168.92(10) . 3_356 ?
C3 O2 C6 105.1(3) . . ?
C4 O1 C1 107.7(3) . . ?
C13 O4 C5 115.6(3) . . ?
O4 C5 C6 107.5(3) . . ?
O4 C5 C4 109.3(3) . . ?
C6 C5 C4 102.3(3) . . ?
C7 O3 C2 116.0(3) . . ?
C8 C12 C11 118.2(4) . . ?
O5 C7 O3 125.0(4) . . ?
O5 C7 C8 123.6(4) . . ?
O3 C7 C8 111.4(3) . . ?
O1 C4 C3 107.9(3) . . ?
O1 C4 C5 114.0(3) . . ?
C3 C4 C5 103.7(3) . . ?
O2 C3 C2 110.1(3) . . ?
O2 C3 C4 106.3(3) . . ?
C2 C3 C4 102.8(3) . . ?
C18 C14 C15 118.4(3) . . ?
C18 C14 C13 118.1(3) . . ?
C15 C14 C13 123.5(3) . . ?
C12 C8 C9 119.4(3) . . ?
C12 C8 C7 123.7(3) . . ?
C9 C8 C7 116.9(3) . . ?
C10 N1 C11 117.3(3) . . ?
C10 N1 Hg1 117.9(3) . . ?
C11 N1 Hg1 122.5(2) . . ?
C10 C9 C8 117.6(3) . . ?
O3 C2 C1 107.6(3) . . ?
O3 C2 C3 115.4(3) . . ?
C1 C2 C3 102.5(3) . . ?
O1 C1 C2 104.2(3) . . ?
O6 C13 O4 123.9(3) . . ?
O6 C13 C14 123.4(3) . . ?
O4 C13 C14 112.7(3) . . ?
N1 C11 C12 123.4(4) . . ?
C17 C18 C14 119.5(3) . . ?
C17 N2 C16 117.8(3) . . ?
C17 N2 Hg1 117.4(3) . 3_656 ?
C16 N2 Hg1 123.9(2) . 3_656 ?
O2 C6 C5 104.9(3) . . ?
N2 C17 C18 122.7(4) . . ?
C16 C15 C14 118.3(4) . . ?
N1 C10 C9 124.0(4) . . ?
N2 C16 C15 123.3(3) . . ?
O4 C5 H5 112.3 . . ?
C6 C5 H5 112.4 . . ?
C4 C5 H5 112.5 . . ?
C8 C12 H12 120.9 . . ?
C11 C12 H12 120.9 . . ?
O1 C4 H4 110.3 . . ?
C3 C4 H4 110.4 . . ?
C5 C4 H4 110.3 . . ?
O2 C3 H3 112.2 . . ?
C2 C3 H3 112.4 . . ?
C4 C3 H3 112.4 . . ?
C10 C9 H9 121.3 . . ?
C8 C9 H9 121.1 . . ?
O3 C2 H2 110.3 . . ?
C1 C2 H2 110.2 . . ?
C3 C2 H2 110.5 . . ?
O1 C1 H1A 110.9 . . ?
C2 C1 H1A 110.7 . . ?
O1 C1 H1B 111.0 . . ?
C2 C1 H1B 111.0 . . ?
H1A C1 H1B 109.0 . . ?
N1 C11 H11 118.2 . . ?
C12 C11 H11 118.4 . . ?
C17 C18 H18 120.2 . . ?
C14 C18 H18 120.3 . . ?
O2 C6 H6A 110.9 . . ?
C5 C6 H6A 111.1 . . ?
O2 C6 H6B 110.5 . . ?
C5 C6 H6B 110.5 . . ?
H6A C6 H6B 108.8 . . ?
N2 C17 H17 118.7 . . ?
C18 C17 H17 118.6 . . ?
C16 C15 H15 120.8 . . ?
C14 C15 H15 120.9 . . ?
N1 C10 H10 117.9 . . ?
C9 C10 H10 118.1 . . ?
N2 C16 H16 118.2 . . ?
C15 C16 H16 118.5 . . ?

loop_
_geom_bond_atom_site_label_1
_geom_bond_atom_site_label_2
_geom_bond_distance
_geom_bond_site_symmetry_2
_geom_bond_publ_flag
Hg1 Cl2 2.3204(10) . ?
Hg1 Cl1 2.3205(10) . ?
Hg1 N1 2.648(3) . ?
Hg1 N2 2.685(3) 3_356 ?
O2 C3 1.416(4) . ?
O2 C6 1.425(5) . ?
O1 C4 1.429(4) . ?
O1 C1 1.430(4) . ?
O5 C7 1.199(5) . ?
O6 C13 1.205(4) . ?
O4 C13 1.338(4) . ?
O4 C5 1.449(4) . ?
C5 C6 1.512(5) . ?
C5 C4 1.550(5) . ?
O3 C7 1.343(4) . ?
O3 C2 1.437(4) . ?
C12 C8 1.381(5) . ?
C12 C11 1.387(5) . ?
C7 C8 1.497(5) . ?
C4 C3 1.535(5) . ?
C3 C2 1.525(5) . ?
C14 C18 1.383(5) . ?
C14 C15 1.401(5) . ?
C14 C13 1.482(5) . ?
C8 C9 1.393(5) . ?
N1 C10 1.332(5) . ?
N1 C11 1.336(5) . ?
C9 C10 1.382(5) . ?
C2 C1 1.516(5) . ?
C18 C17 1.381(5) . ?
N2 C17 1.340(5) . ?
N2 C16 1.346(5) . ?
N2 Hg1 2.685(3) 3_656 ?
C15 C16 1.382(5) . ?
C5 H5 0.9800 . ?
C12 H12 0.9300 . ?
C4 H4 0.9800 . ?
C3 H3 0.9801 . ?
C9 H9 0.9300 . ?
C2 H2 0.9798 . ?
C1 H1A 0.9700 . ?
C1 H1B 0.9700 . ?
C11 H11 0.9299 . ?
C18 H18 0.9301 . ?
C6 H6A 0.9699 . ?
C6 H6B 0.9699 . ?
C17 H17 0.9300 . ?
C15 H15 0.9301 . ?
C10 H10 0.9300 . ?
C16 H16 0.9300 . ?
